data_4124230
loop_
_publ_author_name
'Pinkowicz, Dawid'
'Rams, Micha\/l'
'Mi\<sek, Martin'
'Kamenev, Konstantin V.'
'Tomkowiak, Hanna'
'Katrusiak, Andrzej'
'Sieklucka, Barbara'

_publ_section_title
;
 Enforcing Multifunctionality: A Pressure-Induced Spin-Crossover
 Photomagnet.
;
_journal_issue 27
_journal_name_full 'Journal of the American Chemical Society'
_journal_page_first 8795
_journal_page_last 8802
_journal_paper_doi 10.1021/jacs.5b04303
_journal_volume 137
_journal_year 2015
_chemical_formula_moiety 'C32 H32 Fe2 N24 Nb,4(H2 O)'
_chemical_formula_sum 'C32 H40 Fe2 N24 Nb O4'
_chemical_formula_weight 1029.49
_chemical_name_systematic
; 
 ? 
;
_space_group_IT_number 88
_symmetry_cell_setting tetragonal
_symmetry_space_group_name_Hall '-I 4ad'
_symmetry_space_group_name_H-M 'I 41/a :2'
_atom_sites_solution_hydrogens geom
_atom_sites_solution_primary direct
_atom_sites_solution_secondary difmap
_audit_creation_method SHELXL-97
_cell_angle_alpha 90.00
_cell_angle_beta 90.00
_cell_angle_gamma 90.00
_cell_formula_units_Z 4
_cell_length_a 20.470(4)
_cell_length_b 20.470(4)
_cell_length_c 9.10(10)
_cell_measurement_pressure 2880000
_cell_measurement_temperature 296(2)
_cell_measurement_theta_max 28.39
_cell_measurement_theta_min 3.98
_cell_volume 3813(4)
_computing_cell_refinement 'CrysAlis (Oxford Diffraction, 2002)'
_computing_data_collection 'CrysAlis (Oxford Diffraction, 2002)'
_computing_data_reduction 'CrysAlis (Oxford Diffraction, 2002)'
_computing_molecular_graphics
;
Mercury
;
_computing_publication_material 'SHELXL-97 (Sheldrick, 1997)'
_computing_structure_refinement 'SHELXL-97 (Sheldrick, 1997)'
_computing_structure_solution 'SHELXS-97 (Sheldrick, 1997)'
_diffrn_ambient_temperature 296(2)
_diffrn_measured_fraction_theta_full 0.204
_diffrn_measured_fraction_theta_max 0.204
_diffrn_measurement_device_type 'Kuma KM4CCD \k geometry'
_diffrn_measurement_method
;
HP omega scans - for more details see:
A. Budzianowski, A. Katrusiak in High-Pressure Crystallography
(Eds.: A. Katrusiak, P. F. McMillan),
Dordrecht: Kluwer Acad. Publ., 2004 pp.157-168
;
_diffrn_radiation_monochromator graphite
_diffrn_radiation_source 'fine-focus sealed tube'
_diffrn_radiation_type MoK\a
_diffrn_radiation_wavelength 0.71073
_diffrn_reflns_av_R_equivalents 0.3478
_diffrn_reflns_av_sigmaI/netI 0.1992
_diffrn_reflns_limit_h_max 26
_diffrn_reflns_limit_h_min -26
_diffrn_reflns_limit_k_max 26
_diffrn_reflns_limit_k_min -27
_diffrn_reflns_limit_l_max 2
_diffrn_reflns_limit_l_min -2
_diffrn_reflns_number 6233
_diffrn_reflns_theta_full 28.39
_diffrn_reflns_theta_max 28.39
_diffrn_reflns_theta_min 4.45
_exptl_absorpt_coefficient_mu 1.123
_exptl_absorpt_correction_T_max 0.799
_exptl_absorpt_correction_T_min 0.647
_exptl_absorpt_correction_type numerical
_exptl_absorpt_process_details
;   
Xcalibur CCD System, CrysAlisPro Software System, version 171.37.31;
 Oxford Diffraction Poland, 2014 
;
_exptl_crystal_colour blue
_exptl_crystal_density_diffrn 1.794
_exptl_crystal_density_method 'not measured'
_exptl_crystal_description prism
_exptl_crystal_F_000 2100
_exptl_crystal_size_max 0.55
_exptl_crystal_size_mid 0.33
_exptl_crystal_size_min 0.20
_refine_diff_density_max 0.100
_refine_diff_density_min -0.110
_refine_diff_density_rms 0.026
_refine_ls_extinction_method none
_refine_ls_goodness_of_fit_ref 0.853
_refine_ls_hydrogen_treatment mixed
_refine_ls_matrix_type full
_refine_ls_number_parameters 150
_refine_ls_number_reflns 487
_refine_ls_number_restraints 109
_refine_ls_restrained_S_all 0.768
_refine_ls_R_factor_all 0.2092
_refine_ls_R_factor_gt 0.0439
_refine_ls_shift/su_max 0.000
_refine_ls_shift/su_mean 0.000
_refine_ls_structure_factor_coef Fsqd
_refine_ls_weighting_details 'calc w=1/[\s^2^(Fo^2^)+(0.0400P)^2^+0.1000P] where P=(Fo^2^+2Fc^2^)/3'
_refine_ls_weighting_scheme calc
_refine_ls_wR_factor_gt 0.0753
_refine_ls_wR_factor_ref 0.1285
_reflns_number_gt 172
_reflns_number_total 487
_reflns_threshold_expression >2sigma(I)
_cod_data_source_file ja5b04303_si_004.cif
_cod_data_source_block 2.88_GPa
_cod_original_cell_volume 3813(42)
_cod_original_sg_symbol_H-M I41/a
_cod_database_code 4124230

loop_
_symmetry_equiv_pos_as_xyz
'x, y, z'
'-x+1/2, -y, z+1/2'
'-y+3/4, x+1/4, z+1/4'
'y+3/4, -x+3/4, z+3/4'
'x+1/2, y+1/2, z+1/2'
'-x+1, -y+1/2, z+1'
'-y+5/4, x+3/4, z+3/4'
'y+5/4, -x+5/4, z+5/4'
'-x, -y, -z'
'x-1/2, y, -z-1/2'
'y-3/4, -x-1/4, -z-1/4'
'-y-3/4, x-3/4, -z-3/4'
'-x+1/2, -y+1/2, -z+1/2'
'x, y+1/2, -z'
'y-1/4, -x+1/4, -z+1/4'
'-y-1/4, x-1/4, -z-1/4'

loop_
_atom_site_label
_atom_site_type_symbol
_atom_site_fract_x
_atom_site_fract_y
_atom_site_fract_z
_atom_site_U_iso_or_equiv
_atom_site_adp_type
_atom_site_occupancy
_atom_site_symmetry_multiplicity
_atom_site_calc_flag
_atom_site_refinement_flags
Nb Nb 0.5000 0.7500 0.6250 0.087(4) Uani 1 4 d SU
Fe Fe 0.2500 0.7500 0.7500 0.091(4) Uani 1 2 d SU
C1 C 0.4000(7) 0.7673(6) 0.673(5) 0.081(6) Uani 1 1 d U
N1 N 0.3436(6) 0.7687(5) 0.747(5) 0.103(6) Uani 1 1 d U
C2 C 0.5610(6) 0.7384(6) 0.426(6) 0.064(6) Uani 1 1 d U
N2 N 0.5940(9) 0.7338(8) 0.303(6) 0.137(7) Uani 1 1 d U
N11 N 0.2272(6) 0.8350(7) 0.839(5) 0.090(6) Uani 1 1 d U
N12 N 0.2667(8) 0.8614(6) 0.929(5) 0.102(6) Uani 1 1 d U
H12 H 0.3037 0.8437 0.9497 0.122 Uiso 1 1 calc R
C13 C 0.2475(8) 0.9210(8) 0.995(5) 0.114(7) Uani 1 1 d U
H13 H 0.2691 0.9470 1.0628 0.137 Uiso 1 1 calc R
C14 C 0.1885(7) 0.9296(8) 0.930(5) 0.093(6) Uani 1 1 d U
H14 H 0.1604 0.9650 0.9396 0.111 Uiso 1 1 calc R
C15 C 0.1797(7) 0.8774(7) 0.850(5) 0.090(6) Uani 1 1 d U
H15 H 0.1401 0.8704 0.8025 0.109 Uiso 1 1 calc R
N21 N 0.2348(9) 0.7935(9) 0.576(7) 0.127(7) Uani 1 1 d U
N22 N 0.2815(9) 0.7954(9) 0.463(8) 0.133(7) Uani 1 1 d U
H22 H 0.3202 0.7819 0.4848 0.159 Uiso 1 1 calc R
C23 C 0.2690(13) 0.8212(13) 0.292(9) 0.164(11) Uani 1 1 d U
H23 H 0.2925 0.8218 0.2041 0.197 Uiso 1 1 calc R
C24 C 0.2073(11) 0.8416(9) 0.339(4) 0.124(10) Uani 1 1 d DU
H24 H 0.1810 0.8667 0.2773 0.149 Uiso 1 1 calc R
C25 C 0.1868(8) 0.8251(8) 0.470(4) 0.077(7) Uani 1 1 d DU
H25 H 0.1438 0.8326 0.4981 0.093 Uiso 1 1 calc R
O1 O 0.3838(5) 0.8060(6) 1.036(4) 0.121(6) Uani 1 1 d DU
H1A H 0.409(4) 0.788(7) 1.111(9) 0.145 Uiso 1 1 d D
H1B H 0.408(4) 0.8255(11) 0.961(7) 0.145 Uiso 1 1 d D

loop_
_atom_site_aniso_label
_atom_site_aniso_U_11
_atom_site_aniso_U_22
_atom_site_aniso_U_33
_atom_site_aniso_U_23
_atom_site_aniso_U_13
_atom_site_aniso_U_12
Nb 0.0823(12) 0.0823(12) 0.098(11) 0.000 0.000 0.000
Fe 0.0818(19) 0.096(2) 0.096(12) -0.011(5) -0.003(4) 0.0028(15)
C1 0.081(7) 0.082(7) 0.081(14) 0.001(9) 0.006(9) -0.020(5)
N1 0.101(7) 0.104(7) 0.102(13) -0.010(9) 0.004(9) -0.003(5)
C2 0.074(7) 0.056(6) 0.064(13) 0.004(9) -0.007(10) -0.007(5)
N2 0.141(9) 0.134(9) 0.136(14) -0.004(10) 0.009(10) 0.009(7)
N11 0.091(7) 0.092(7) 0.087(13) 0.000(9) 0.000(9) 0.007(6)
N12 0.107(7) 0.098(7) 0.101(14) 0.010(9) 0.010(9) 0.002(6)
C13 0.109(9) 0.120(9) 0.114(14) -0.002(10) -0.001(10) -0.023(7)
C14 0.091(7) 0.096(7) 0.091(13) -0.004(10) 0.002(10) 0.010(6)
C15 0.084(7) 0.098(7) 0.089(14) 0.003(10) 0.001(9) 0.009(6)
N21 0.128(9) 0.126(9) 0.126(14) 0.005(10) 0.007(10) 0.008(8)
N22 0.132(9) 0.133(8) 0.134(14) 0.000(10) -0.004(10) -0.004(7)
C23 0.165(13) 0.163(13) 0.164(16) 0.001(10) -0.002(10) 0.000(9)
C24 0.118(11) 0.130(11) 0.124(16) 0.000(10) 0.005(10) 0.006(8)
C25 0.071(7) 0.084(8) 0.077(14) 0.006(10) -0.008(10) -0.004(6)
O1 0.124(6) 0.116(6) 0.123(13) 0.005(9) -0.001(9) 0.008(5)

loop_
_atom_type_symbol
_atom_type_description
_atom_type_scat_dispersion_real
_atom_type_scat_dispersion_imag
_atom_type_scat_source
C C 0.0033 0.0016 'International Tables Vol C Tables 4.2.6.8 and 6.1.1.4'
H H 0.0000 0.0000 'International Tables Vol C Tables 4.2.6.8 and 6.1.1.4'
N N 0.0061 0.0033 'International Tables Vol C Tables 4.2.6.8 and 6.1.1.4'
O O 0.0106 0.0060 'International Tables Vol C Tables 4.2.6.8 and 6.1.1.4'
Fe Fe 0.3463 0.8444 'International Tables Vol C Tables 4.2.6.8 and 6.1.1.4'
Nb Nb -2.0727 0.6215 'International Tables Vol C Tables 4.2.6.8 and 6.1.1.4'

loop_
_geom_angle_atom_site_label_1
_geom_angle_atom_site_label_2
_geom_angle_atom_site_label_3
_geom_angle
_geom_angle_site_symmetry_1
_geom_angle_site_symmetry_3
C1 Nb C1 92.5(5) 6_564 15_566
C1 Nb C1 156(2) 6_564 .
C1 Nb C1 92.5(5) 15_566 .
C1 Nb C1 92.5(5) 6_564 12_767
C1 Nb C1 156(2) 15_566 12_767
C1 Nb C1 92.5(5) . 12_767
C1 Nb C2 79.7(11) 6_564 12_767
C1 Nb C2 66.8(16) 15_566 12_767
C1 Nb C2 80.8(11) . 12_767
C1 Nb C2 137.1(14) 12_767 12_767
C1 Nb C2 137.1(14) 6_564 6_564
C1 Nb C2 79.7(11) 15_566 6_564
C1 Nb C2 66.8(16) . 6_564
C1 Nb C2 80.8(11) 12_767 6_564
C2 Nb C2 132.0(11) 12_767 6_564
C1 Nb C2 66.8(16) 6_564 .
C1 Nb C2 80.8(11) 15_566 .
C1 Nb C2 137.1(14) . .
C1 Nb C2 79.7(11) 12_767 .
C2 Nb C2 132.0(11) 12_767 .
C2 Nb C2 70.3(17) 6_564 .
C1 Nb C2 80.8(11) 6_564 15_566
C1 Nb C2 137.1(14) 15_566 15_566
C1 Nb C2 79.7(11) . 15_566
C1 Nb C2 66.8(16) 12_767 15_566
C2 Nb C2 70.3(17) 12_767 15_566
C2 Nb C2 132.0(11) 6_564 15_566
C2 Nb C2 132.0(11) . 15_566
N1 Fe N1 180.0(6) . 13_566
N1 Fe N21 93.3(12) . .
N1 Fe N21 86.7(12) 13_566 .
N1 Fe N21 86.7(12) . 13_566
N1 Fe N21 93.3(12) 13_566 13_566
N21 Fe N21 180(2) . 13_566
N1 Fe N11 93.8(7) . .
N1 Fe N11 86.2(7) 13_566 .
N21 Fe N11 83.4(18) . .
N21 Fe N11 96.6(18) 13_566 .
N1 Fe N11 86.2(7) . 13_566
N1 Fe N11 93.8(7) 13_566 13_566
N21 Fe N11 96.6(18) . 13_566
N21 Fe N11 83.4(18) 13_566 13_566
N11 Fe N11 180(2) . 13_566
N1 C1 Nb 160(3) . .
C1 N1 Fe 149(3) . .
N2 C2 Nb 176(3) . .
C15 N11 N12 98(2) . .
C15 N11 Fe 143(2) . .
N12 N11 Fe 119.2(11) . .
N11 N12 C13 117.5(18) . .
C14 C13 N12 100(2) . .
C13 C14 C15 105.0(18) . .
N11 C15 C14 119(2) . .
N22 N21 C25 88(4) . .
N22 N21 Fe 122(2) . .
C25 N21 Fe 149(3) . .
N21 N22 C23 126(3) . .
N22 C23 C24 87(4) . .
C25 C24 C23 119(4) . .
C24 C25 N21 119(3) . .

loop_
_geom_bond_atom_site_label_1
_geom_bond_atom_site_label_2
_geom_bond_distance
_geom_bond_site_symmetry_2
Nb C1 2.123(19) 6_564
Nb C1 2.123(18) 15_566
Nb C1 2.123(19) .
Nb C1 2.123(18) 12_767
Nb C2 2.21(5) 12_767
Nb C2 2.21(5) 6_564
Nb C2 2.21(5) .
Nb C2 2.21(5) 15_566
Fe N1 1.953(13) .
Fe N1 1.953(13) 13_566
Fe N21 1.84(6) .
Fe N21 1.84(6) 13_566
Fe N11 1.97(2) .
Fe N11 1.97(2) 13_566
C1 N1 1.33(3) .
C2 N2 1.31(7) .
N11 C15 1.309(17) .
N11 N12 1.28(4) .
N12 C13 1.41(3) .
C13 C14 1.36(3) .
C14 C15 1.30(3) .
N21 N22 1.40(6) .
N21 C25 1.52(5) .
N22 C23 1.67(10) .
C23 C24 1.40(4) .
C24 C25 1.313(13) .
